data_2232170
loop_
_publ_author_name
'Reyes-Mart\'inez, Reyna'
'Hern\'andez-Ortega, Sim\'on'
'Morales-Morales, David'

_publ_section_title
;
 Bis(methyl
 xanthato)-\k<i>S</i>;\k^2^<i>S</i>:<i>S</i>'-(triphenylphosphane-\k<i>P</i>)palladium(II)
;
_journal_coeditor_code BT5655
_journal_issue 11
_journal_name_full 'Acta Crystallographica Section E'
_journal_page_first m1518
_journal_paper_doi 10.1107/S1600536811040487
_journal_volume 67
_journal_year 2011
_chemical_formula_iupac '[Pd (C2 H3 O S2)2 (C18 H15 P)]'
_chemical_formula_moiety 'C22 H21 O2 P Pd S4'
_chemical_formula_sum 'C22 H21 O2 P Pd S4'
_chemical_formula_weight 583.00
_chemical_name_systematic
;
Bis(methyl xanthato)-\k<i>S</i>;\k^2^<i>S</i>:<i>S</i>'-
(triphenylphosphane-\k<i>P</i>)palladium(II)
;
_space_group_IT_number 2
_symmetry_cell_setting triclinic
_symmetry_space_group_name_Hall '-P 1'
_symmetry_space_group_name_H-M 'P -1'
_atom_sites_solution_hydrogens geom
_atom_sites_solution_primary direct
_atom_sites_solution_secondary difmap
_audit_creation_method SHELXL-97
_cell_angle_alpha 73.6190(10)
_cell_angle_beta 87.492(2)
_cell_angle_gamma 69.6170(10)
_cell_formula_units_Z 2
_cell_length_a 9.5595(10)
_cell_length_b 9.5883(10)
_cell_length_c 14.4661(16)
_cell_measurement_reflns_used 8044
_cell_measurement_temperature 298(2)
_cell_measurement_theta_max 25.41
_cell_measurement_theta_min 2.28
_cell_volume 1190.3(2)
_computing_cell_refinement 'SAINT (Bruker, 1999)'
_computing_data_collection 'SMART (Bruker, 1999)'
_computing_data_reduction 'SAINT (Bruker, 1999)'
_computing_molecular_graphics 'SHELXTL (Sheldrick, 2008)'
_computing_publication_material 'SHELXTL (Sheldrick, 2008)'
_computing_structure_refinement 'SHELXTL (Sheldrick, 2008)'
_computing_structure_solution 'SHELXTL (Sheldrick, 2008)'
_diffrn_ambient_temperature 298(2)
_diffrn_detector_area_resol_mean 0.83
_diffrn_measured_fraction_theta_full 0.993
_diffrn_measured_fraction_theta_max 0.993
_diffrn_measurement_device_type
;
Bruker SMART APEX CCD area-detector
;
_diffrn_measurement_method \w
_diffrn_radiation_monochromator graphite
_diffrn_radiation_source 'fine-focus sealed tube'
_diffrn_radiation_type MoK\a
_diffrn_radiation_wavelength 0.71073
_diffrn_reflns_av_R_equivalents 0.0252
_diffrn_reflns_av_sigmaI/netI 0.0260
_diffrn_reflns_limit_h_max 11
_diffrn_reflns_limit_h_min -11
_diffrn_reflns_limit_k_max 11
_diffrn_reflns_limit_k_min -11
_diffrn_reflns_limit_l_max 17
_diffrn_reflns_limit_l_min -17
_diffrn_reflns_number 9954
_diffrn_reflns_theta_full 25.41
_diffrn_reflns_theta_max 25.41
_diffrn_reflns_theta_min 2.36
_exptl_absorpt_coefficient_mu 1.215
_exptl_absorpt_correction_T_max 0.8165
_exptl_absorpt_correction_T_min 0.7123
_exptl_absorpt_correction_type analytical
_exptl_absorpt_process_details '(SADABS, Bruker, 1999)'
_exptl_crystal_colour Orange
_exptl_crystal_density_diffrn 1.627
_exptl_crystal_density_method 'not measured'
_exptl_crystal_description Prism
_exptl_crystal_F_000 588
_exptl_crystal_size_max 0.30
_exptl_crystal_size_mid 0.22
_exptl_crystal_size_min 0.20
_refine_diff_density_max 0.315
_refine_diff_density_min -0.420
_refine_ls_extinction_coef 0.0063(7)
_refine_ls_extinction_expression Fc^*^=kFc[1+0.001xFc^2^\l^3^/sin(2\q)]^-1/4^
_refine_ls_extinction_method 'SHELXTL (Sheldrick, 2008)'
_refine_ls_goodness_of_fit_ref 1.098
_refine_ls_hydrogen_treatment constr
_refine_ls_matrix_type full
_refine_ls_number_parameters 274
_refine_ls_number_reflns 4371
_refine_ls_number_restraints 0
_refine_ls_restrained_S_all 1.098
_refine_ls_R_factor_all 0.0275
_refine_ls_R_factor_gt 0.0253
_refine_ls_shift/su_max 0.001
_refine_ls_shift/su_mean 0.000
_refine_ls_structure_factor_coef Fsqd
_refine_ls_weighting_details 'calc w=1/[\s^2^(Fo^2^)+(0.0336P)^2^+0.1780P] where P=(Fo^2^+2Fc^2^)/3'
_refine_ls_weighting_scheme calc
_refine_ls_wR_factor_gt 0.0634
_refine_ls_wR_factor_ref 0.0643
_reflns_number_gt 4021
_reflns_number_total 4371
_reflns_threshold_expression I>2\s(I)
_cod_data_source_file bt5655.cif
_cod_data_source_block I
_cod_database_code 2232170
_cod_database_fobs_code 2232170

loop_
_symmetry_equiv_pos_as_xyz
'x, y, z'
'-x, -y, -z'

loop_
_atom_site_type_symbol
_atom_site_label
_atom_site_fract_x
_atom_site_fract_y
_atom_site_fract_z
_atom_site_U_iso_or_equiv
_atom_site_adp_type
_atom_site_calc_flag
_atom_site_refinement_flags
_atom_site_occupancy
_atom_site_symmetry_multiplicity
Pd Pd 0.557109(17) 0.946630(17) 0.158062(11) 0.03533(8) Uani d . 1 1
S S1 0.62793(7) 1.11131(6) 0.02530(4) 0.04484(15) Uani d . 1 1
S S2 0.77698(7) 0.78738(7) 0.10997(4) 0.04619(15) Uani d . 1 1
S S3 0.34534(7) 1.12011(7) 0.20223(4) 0.04483(15) Uani d . 1 1
S S4 0.16108(9) 1.44896(8) 0.16359(6) 0.0674(2) Uani d . 1 1
P P 0.53719(6) 0.75832(6) 0.29129(4) 0.03699(14) Uani d . 1 1
C C1 0.6235(2) 0.5585(2) 0.28557(16) 0.0402(5) Uani d . 1 1
C C2 0.5382(3) 0.4710(3) 0.2782(2) 0.0540(6) Uani d . 1 1
H H2 0.4346 0.5130 0.2779 0.065 Uiso calc R 1 1
C C3 0.6064(3) 0.3212(3) 0.2714(2) 0.0673(8) Uani d . 1 1
H H3 0.5482 0.2633 0.2661 0.081 Uiso calc R 1 1
C C4 0.7577(4) 0.2585(3) 0.2723(2) 0.0650(8) Uani d . 1 1
H H4 0.8027 0.1579 0.2676 0.078 Uiso calc R 1 1
C C5 0.8448(3) 0.3428(3) 0.2801(2) 0.0614(7) Uani d . 1 1
H H5 0.9484 0.2992 0.2811 0.074 Uiso calc R 1 1
C C6 0.7775(3) 0.4931(3) 0.28646(18) 0.0511(6) Uani d . 1 1
H H6 0.8364 0.5503 0.2914 0.061 Uiso calc R 1 1
C C7 0.6282(3) 0.7628(3) 0.39762(16) 0.0431(5) Uani d . 1 1
C C8 0.6358(3) 0.9006(3) 0.40261(19) 0.0527(6) Uani d . 1 1
H H8 0.5990 0.9893 0.3507 0.063 Uiso calc R 1 1
C C9 0.6979(3) 0.9080(4) 0.4844(2) 0.0683(8) Uani d . 1 1
H H9 0.7010 1.0024 0.4876 0.082 Uiso calc R 1 1
C C10 0.7548(3) 0.7795(4) 0.5605(2) 0.0745(9) Uani d . 1 1
H H10 0.7967 0.7856 0.6154 0.089 Uiso calc R 1 1
C C11 0.7498(4) 0.6417(4) 0.5555(2) 0.0845(10) Uani d . 1 1
H H11 0.7905 0.5528 0.6067 0.101 Uiso calc R 1 1
C C12 0.6853(4) 0.6327(3) 0.4754(2) 0.0739(9) Uani d . 1 1
H H12 0.6801 0.5384 0.4735 0.089 Uiso calc R 1 1
C C13 0.3460(2) 0.7770(2) 0.32140(16) 0.0409(5) Uani d . 1 1
C C14 0.2973(3) 0.7726(3) 0.41336(19) 0.0536(6) Uani d . 1 1
H H14 0.3635 0.7585 0.4632 0.064 Uiso calc R 1 1
C C15 0.1497(3) 0.7892(4) 0.4307(2) 0.0727(9) Uani d . 1 1
H H15 0.1165 0.7875 0.4923 0.087 Uiso calc R 1 1
C C16 0.0524(3) 0.8082(4) 0.3579(3) 0.0754(9) Uani d . 1 1
H H16 -0.0466 0.8190 0.3701 0.090 Uiso calc R 1 1
C C17 0.1000(3) 0.8112(3) 0.2669(2) 0.0656(8) Uani d . 1 1
H H17 0.0340 0.8219 0.2179 0.079 Uiso calc R 1 1
C C18 0.2455(3) 0.7983(3) 0.24803(18) 0.0521(6) Uani d . 1 1
H H18 0.2766 0.8039 0.1857 0.063 Uiso calc R 1 1
C C19 0.7744(2) 0.9505(3) 0.02430(16) 0.0398(5) Uani d . 1 1
O O20 0.87376(17) 0.95924(18) -0.03937(12) 0.0483(4) Uani d . 1 1
C C21 0.9931(3) 0.8175(3) -0.0439(2) 0.0579(7) Uani d . 1 1
H H21A 1.0437 0.7637 0.0187 0.087 Uiso calc R 1 1
H H21B 1.0629 0.8431 -0.0894 0.087 Uiso calc R 1 1
H H21C 0.9516 0.7522 -0.0641 0.087 Uiso calc R 1 1
C C22 0.2955(2) 1.3103(3) 0.13247(16) 0.0414(5) Uani d . 1 1
O O23 0.3687(2) 1.33360(19) 0.05373(13) 0.0590(5) Uani d . 1 1
C C24 0.3206(4) 1.4853(3) -0.0161(2) 0.0767(9) Uani d . 1 1
H H24A 0.2189 1.5127 -0.0385 0.115 Uiso calc R 1 1
H H24B 0.3835 1.4834 -0.0697 0.115 Uiso calc R 1 1
H H24C 0.3276 1.5606 0.0137 0.115 Uiso calc R 1 1

loop_
_atom_site_aniso_label
_atom_site_aniso_U_11
_atom_site_aniso_U_22
_atom_site_aniso_U_33
_atom_site_aniso_U_12
_atom_site_aniso_U_13
_atom_site_aniso_U_23
Pd 0.03777(12) 0.02838(11) 0.03679(11) -0.01107(8) 0.00156(7) -0.00519(7)
S1 0.0442(3) 0.0308(3) 0.0494(3) -0.0087(2) 0.0092(3) -0.0027(2)
S2 0.0444(3) 0.0313(3) 0.0524(3) -0.0074(2) 0.0049(3) -0.0038(3)
S3 0.0462(3) 0.0334(3) 0.0465(3) -0.0086(2) 0.0072(3) -0.0061(2)
S4 0.0682(5) 0.0440(4) 0.0658(4) 0.0038(3) 0.0171(4) -0.0105(3)
P 0.0415(3) 0.0315(3) 0.0367(3) -0.0151(2) -0.0002(2) -0.0046(2)
C1 0.0460(12) 0.0321(11) 0.0396(12) -0.0144(10) 0.0015(9) -0.0044(9)
C2 0.0512(14) 0.0393(13) 0.0719(17) -0.0182(11) 0.0005(12) -0.0130(12)
C3 0.0733(19) 0.0424(15) 0.092(2) -0.0259(14) -0.0023(16) -0.0193(15)
C4 0.079(2) 0.0354(14) 0.0713(18) -0.0102(14) 0.0053(15) -0.0130(13)
C5 0.0541(15) 0.0444(15) 0.0676(17) -0.0055(12) 0.0035(13) -0.0033(13)
C6 0.0478(14) 0.0423(14) 0.0576(15) -0.0166(11) -0.0018(11) -0.0038(11)
C7 0.0448(12) 0.0462(13) 0.0390(12) -0.0183(11) 0.0016(9) -0.0100(10)
C8 0.0506(14) 0.0484(14) 0.0602(15) -0.0137(12) -0.0036(12) -0.0208(12)
C9 0.0618(17) 0.075(2) 0.076(2) -0.0173(15) -0.0012(15) -0.0412(17)
C10 0.0581(17) 0.118(3) 0.0530(17) -0.0248(18) 0.0002(13) -0.0404(19)
C11 0.113(3) 0.084(2) 0.0465(16) -0.032(2) -0.0208(17) -0.0012(16)
C12 0.109(2) 0.0577(17) 0.0515(16) -0.0359(18) -0.0187(16) 0.0022(13)
C13 0.0447(12) 0.0312(11) 0.0446(12) -0.0152(10) 0.0043(10) -0.0051(9)
C14 0.0610(16) 0.0489(14) 0.0514(14) -0.0208(13) 0.0104(12) -0.0142(12)
C15 0.0672(19) 0.075(2) 0.0714(19) -0.0249(16) 0.0293(16) -0.0181(16)
C16 0.0468(16) 0.069(2) 0.099(3) -0.0192(15) 0.0192(17) -0.0101(18)
C17 0.0473(15) 0.0649(18) 0.075(2) -0.0190(14) -0.0063(14) -0.0050(15)
C18 0.0465(13) 0.0534(15) 0.0492(14) -0.0169(12) 0.0005(11) -0.0042(12)
C19 0.0379(11) 0.0373(12) 0.0426(12) -0.0126(10) -0.0004(9) -0.0092(10)
O20 0.0407(9) 0.0436(9) 0.0509(9) -0.0084(7) 0.0091(7) -0.0080(8)
C21 0.0419(13) 0.0569(16) 0.0669(17) -0.0056(12) 0.0112(12) -0.0216(14)
C22 0.0411(12) 0.0374(12) 0.0437(12) -0.0111(10) -0.0005(10) -0.0111(10)
O23 0.0658(11) 0.0359(9) 0.0562(10) -0.0039(8) 0.0164(9) -0.0036(8)
C24 0.093(2) 0.0384(15) 0.0670(19) -0.0032(15) 0.0225(16) 0.0050(13)

loop_
_atom_type_symbol
_atom_type_description
_atom_type_scat_dispersion_real
_atom_type_scat_dispersion_imag
_atom_type_scat_source
C C 0.0033 0.0016 'International Tables Vol C Tables 4.2.6.8 and 6.1.1.4'
H H 0.0000 0.0000 'International Tables Vol C Tables 4.2.6.8 and 6.1.1.4'
O O 0.0106 0.0060 'International Tables Vol C Tables 4.2.6.8 and 6.1.1.4'
P P 0.1023 0.0942 'International Tables Vol C Tables 4.2.6.8 and 6.1.1.4'
S S 0.1246 0.1234 'International Tables Vol C Tables 4.2.6.8 and 6.1.1.4'
Pd Pd -0.9988 1.0072 'International Tables Vol C Tables 4.2.6.8 and 6.1.1.4'

loop_
_geom_angle_atom_site_label_1
_geom_angle_atom_site_label_2
_geom_angle_atom_site_label_3
_geom_angle
P Pd S3 88.08(2)
P Pd S2 95.32(2)
S3 Pd S2 175.72(2)
P Pd S1 168.78(2)
S3 Pd S1 101.78(2)
S2 Pd S1 74.60(2)
C19 S1 Pd 85.06(8)
C19 S2 Pd 85.56(8)
C22 S3 Pd 115.44(8)
C7 P C13 105.95(10)
C7 P C1 104.63(10)
C13 P C1 104.52(10)
C7 P Pd 110.69(8)
C13 P Pd 114.35(7)
C1 P Pd 115.78(7)
C2 C1 C6 118.7(2)
C2 C1 P 121.55(18)
C6 C1 P 119.78(18)
C1 C2 C3 120.4(2)
C1 C2 H2 119.8
C3 C2 H2 119.8
C4 C3 C2 120.3(3)
C4 C3 H3 119.9
C2 C3 H3 119.9
C3 C4 C5 120.4(3)
C3 C4 H4 119.8
C5 C4 H4 119.8
C4 C5 C6 119.7(3)
C4 C5 H5 120.2
C6 C5 H5 120.2
C1 C6 C5 120.6(2)
C1 C6 H6 119.7
C5 C6 H6 119.7
C8 C7 C12 118.7(2)
C8 C7 P 119.16(18)
C12 C7 P 122.1(2)
C7 C8 C9 120.1(3)
C7 C8 H8 120.0
C9 C8 H8 120.0
C10 C9 C8 121.1(3)
C10 C9 H9 119.5
C8 C9 H9 119.5
C9 C10 C11 119.2(3)
C9 C10 H10 120.4
C11 C10 H10 120.4
C10 C11 C12 120.6(3)
C10 C11 H11 119.7
C12 C11 H11 119.7
C11 C12 C7 120.3(3)
C11 C12 H12 119.8
C7 C12 H12 119.8
C14 C13 C18 119.3(2)
C14 C13 P 122.88(19)
C18 C13 P 117.85(18)
C15 C14 C13 119.7(3)
C15 C14 H14 120.2
C13 C14 H14 120.2
C16 C15 C14 120.4(3)
C16 C15 H15 119.8
C14 C15 H15 119.8
C15 C16 C17 120.3(3)
C15 C16 H16 119.9
C17 C16 H16 119.9
C16 C17 C18 120.0(3)
C16 C17 H17 120.0
C18 C17 H17 120.0
C17 C18 C13 120.3(3)
C17 C18 H18 119.8
C13 C18 H18 119.8
O20 C19 S1 119.69(17)
O20 C19 S2 125.54(17)
S1 C19 S2 114.77(13)
C19 O20 C21 118.96(19)
O20 C21 H21A 109.5
O20 C21 H21B 109.5
H21A C21 H21B 109.5
O20 C21 H21C 109.5
H21A C21 H21C 109.5
H21B C21 H21C 109.5
O23 C22 S4 123.92(17)
O23 C22 S3 115.46(16)
S4 C22 S3 120.60(14)
C22 O23 C24 119.4(2)
O23 C24 H24A 109.5
O23 C24 H24B 109.5
H24A C24 H24B 109.5
O23 C24 H24C 109.5
H24A C24 H24C 109.5
H24B C24 H24C 109.5

loop_
_geom_bond_atom_site_label_1
_geom_bond_atom_site_label_2
_geom_bond_distance
Pd P 2.2924(6)
Pd S3 2.3267(6)
Pd S2 2.3386(6)
Pd S1 2.3581(6)
S1 C19 1.687(2)
S2 C19 1.692(2)
S3 C22 1.723(2)
S4 C22 1.649(2)
P C7 1.818(2)
P C13 1.819(2)
P C1 1.827(2)
C1 C2 1.383(3)
C1 C6 1.384(3)
C2 C3 1.386(4)
C2 H2 0.9300
C3 C4 1.359(4)
C3 H3 0.9300
C4 C5 1.373(4)
C4 H4 0.9300
C5 C6 1.387(4)
C5 H5 0.9300
C6 H6 0.9300
C7 C8 1.371(3)
C7 C12 1.381(3)
C8 C9 1.377(4)
C8 H8 0.9300
C9 C10 1.359(4)
C9 H9 0.9300
C10 C11 1.361(5)
C10 H10 0.9300
C11 C12 1.373(4)
C11 H11 0.9300
C12 H12 0.9300
C13 C14 1.384(3)
C13 C18 1.386(3)
C14 C15 1.384(4)
C14 H14 0.9300
C15 C16 1.367(5)
C15 H15 0.9300
C16 C17 1.369(4)
C16 H16 0.9300
C17 C18 1.375(4)
C17 H17 0.9300
C18 H18 0.9300
C19 O20 1.301(3)
O20 C21 1.455(3)
C21 H21A 0.9600
C21 H21B 0.9600
C21 H21C 0.9600
C22 O23 1.316(3)
O23 C24 1.447(3)
C24 H24A 0.9600
C24 H24B 0.9600
C24 H24C 0.9600

loop_
_geom_hbond_atom_site_label_D
_geom_hbond_atom_site_label_H
_geom_hbond_atom_site_label_A
_geom_hbond_site_symmetry_A
_geom_hbond_distance_DH
_geom_hbond_distance_HA
_geom_hbond_distance_DA
_geom_hbond_angle_DHA
_geom_hbond_publ_flag
C18 H18 O20 2_675 0.93 2.643 3.211 120.0 yes

loop_
_geom_torsion_atom_site_label_1
_geom_torsion_atom_site_label_2
_geom_torsion_atom_site_label_3
_geom_torsion_atom_site_label_4
_geom_torsion
P Pd S1 C19 26.14(14)
S3 Pd S1 C19 177.19(8)
S2 Pd S1 C19 -0.47(8)
P Pd S2 C19 -174.52(8)
S3 Pd S2 C19 -32.0(3)
S1 Pd S2 C19 0.46(8)
P Pd S3 C22 174.99(9)
S2 Pd S3 C22 32.3(3)
S1 Pd S3 C22 0.40(9)
S3 Pd P C7 -85.16(8)
S2 Pd P C7 92.24(8)
S1 Pd P C7 66.54(14)
S3 Pd P C13 34.40(8)
S2 Pd P C13 -148.20(8)
S1 Pd P C13 -173.90(12)
S3 Pd P C1 156.01(8)
S2 Pd P C1 -26.60(8)
S1 Pd P C1 -52.30(14)
C7 P C1 C2 127.6(2)
C13 P C1 C2 16.5(2)
Pd P C1 C2 -110.26(19)
C7 P C1 C6 -53.8(2)
C13 P C1 C6 -164.93(19)
Pd P C1 C6 68.3(2)
C6 C1 C2 C3 -0.4(4)
P C1 C2 C3 178.2(2)
C1 C2 C3 C4 0.3(5)
C2 C3 C4 C5 0.1(5)
C3 C4 C5 C6 -0.4(5)
C2 C1 C6 C5 0.0(4)
P C1 C6 C5 -178.6(2)
C4 C5 C6 C1 0.4(4)
C13 P C7 C8 -95.7(2)
C1 P C7 C8 154.22(19)
Pd P C7 C8 28.8(2)
C13 P C7 C12 81.9(3)
C1 P C7 C12 -28.2(3)
Pd P C7 C12 -153.6(2)
C12 C7 C8 C9 -0.8(4)
P C7 C8 C9 176.9(2)
C7 C8 C9 C10 1.2(4)
C8 C9 C10 C11 -0.1(5)
C9 C10 C11 C12 -1.4(5)
C10 C11 C12 C7 1.8(6)
C8 C7 C12 C11 -0.7(5)
P C7 C12 C11 -178.3(3)
C7 P C13 C14 -7.9(2)
C1 P C13 C14 102.3(2)
Pd P C13 C14 -130.10(18)
C7 P C13 C18 171.35(18)
C1 P C13 C18 -78.4(2)
Pd P C13 C18 49.2(2)
C18 C13 C14 C15 0.1(4)
P C13 C14 C15 179.3(2)
C13 C14 C15 C16 0.8(4)
C14 C15 C16 C17 -0.2(5)
C15 C16 C17 C18 -1.3(5)
C16 C17 C18 C13 2.2(4)
C14 C13 C18 C17 -1.5(4)
P C13 C18 C17 179.2(2)
Pd S1 C19 O20 -179.27(18)
Pd S1 C19 S2 0.68(11)
Pd S2 C19 O20 179.3(2)
Pd S2 C19 S1 -0.69(11)
S1 C19 O20 C21 -175.44(16)
S2 C19 O20 C21 4.6(3)
Pd S3 C22 O23 9.4(2)
Pd S3 C22 S4 -172.25(10)
S4 C22 O23 C24 -6.8(4)
S3 C22 O23 C24 171.4(2)
